data_2227208
loop_
_publ_author_name
'Fun, Hoong-Kun'
'Goh, Jia Hao'
'Liu, Yang'
'Zhang, Yan'

_publ_section_title
;
 10-(2-Ethoxy-1,3-thiazol-5-yl)-10-hydroxyphenanthren-9(10<i>H</i>)-one
;
_journal_coeditor_code BT5320
_journal_issue 9
_journal_name_full 'Acta Crystallographica Section E'
_journal_page_first o2234
_journal_page_last o2235
_journal_paper_doi 10.1107/S1600536810031004
_journal_volume 66
_journal_year 2010
_chemical_formula_iupac 'C19 H15 N O3 S'
_chemical_formula_moiety 'C19 H15 N O3 S'
_chemical_formula_sum 'C19 H15 N O3 S'
_chemical_formula_weight 337.38
_chemical_name_systematic
;
10-(2-Ethoxy-1,3-thiazol-5-yl)-10-hydroxyphenanthren-9(10<i>H</i>)-one
;
_space_group_IT_number 2
_symmetry_cell_setting triclinic
_symmetry_space_group_name_Hall '-P 1'
_symmetry_space_group_name_H-M 'P -1'
_atom_sites_solution_hydrogens geom
_atom_sites_solution_primary direct
_atom_sites_solution_secondary difmap
_audit_creation_method SHELXL-97
_cell_angle_alpha 106.863(2)
_cell_angle_beta 97.746(2)
_cell_angle_gamma 104.667(2)
_cell_formula_units_Z 2
_cell_length_a 7.1386(4)
_cell_length_b 9.6206(6)
_cell_length_c 12.7743(8)
_cell_measurement_reflns_used 9610
_cell_measurement_temperature 100.00(10)
_cell_measurement_theta_max 35.04
_cell_measurement_theta_min 3.03
_cell_volume 791.42(8)
_computing_cell_refinement 'SAINT (Bruker, 2009)'
_computing_data_collection 'APEX2 (Bruker, 2009)'
_computing_data_reduction 'SAINT (Bruker, 2009)'
_computing_molecular_graphics 'SHELXTL (Sheldrick, 2008)'
_computing_publication_material
;
SHELXTL (Sheldrick, 2008) and PLATON (Spek, 2009)
;
_computing_structure_refinement 'SHELXTL (Sheldrick, 2008)'
_computing_structure_solution 'SHELXTL (Sheldrick, 2008)'
_diffrn_ambient_temperature 100.00(10)
_diffrn_measured_fraction_theta_full 0.986
_diffrn_measured_fraction_theta_max 0.986
_diffrn_measurement_device_type
;
Bruker APEXII DUO CCD area-detector diffractometer
;
_diffrn_measurement_method '\f and \w scans'
_diffrn_radiation_monochromator graphite
_diffrn_radiation_source 'fine-focus sealed tube'
_diffrn_radiation_type MoK\a
_diffrn_radiation_wavelength 0.71073
_diffrn_reflns_av_R_equivalents 0.0234
_diffrn_reflns_av_sigmaI/netI 0.0220
_diffrn_reflns_limit_h_max 9
_diffrn_reflns_limit_h_min -9
_diffrn_reflns_limit_k_max 13
_diffrn_reflns_limit_k_min -13
_diffrn_reflns_limit_l_max 16
_diffrn_reflns_limit_l_min -17
_diffrn_reflns_number 16288
_diffrn_reflns_theta_full 29.00
_diffrn_reflns_theta_max 29.00
_diffrn_reflns_theta_min 1.71
_diffrn_standards_number 0
_exptl_absorpt_coefficient_mu 0.222
_exptl_absorpt_correction_T_max 0.9576
_exptl_absorpt_correction_T_min 0.9160
_exptl_absorpt_correction_type multi-scan
_exptl_absorpt_process_details '(<i>SADABS</i>; Bruker, 2009)'
_exptl_crystal_colour colourless
_exptl_crystal_density_diffrn 1.416
_exptl_crystal_density_method 'not measured'
_exptl_crystal_description block
_exptl_crystal_F_000 352
_exptl_crystal_size_max 0.403
_exptl_crystal_size_mid 0.31
_exptl_crystal_size_min 0.197
_refine_diff_density_max 0.961
_refine_diff_density_min -0.511
_refine_ls_extinction_method none
_refine_ls_goodness_of_fit_ref 1.123
_refine_ls_hydrogen_treatment mixed
_refine_ls_matrix_type full
_refine_ls_number_parameters 222
_refine_ls_number_reflns 4157
_refine_ls_number_restraints 0
_refine_ls_restrained_S_all 1.123
_refine_ls_R_factor_all 0.0468
_refine_ls_R_factor_gt 0.0416
_refine_ls_shift/su_max 0.000
_refine_ls_shift/su_mean 0.000
_refine_ls_structure_factor_coef Fsqd
_refine_ls_weighting_details 'calc w=1/[\s^2^(Fo^2^)+(0.0860P)^2^+0.3384P] where P=(Fo^2^+2Fc^2^)/3'
_refine_ls_weighting_scheme calc
_refine_ls_wR_factor_gt 0.1237
_refine_ls_wR_factor_ref 0.1389
_reflns_number_gt 3811
_reflns_number_total 4157
_reflns_threshold_expression I>2\s(I)
_cod_data_source_file bt5320.cif
_cod_data_source_block I
_cod_original_cell_volume 791.41(8)
_cod_database_code 2227208
_cod_database_fobs_code 2227208

loop_
_symmetry_equiv_pos_as_xyz
'x, y, z'
'-x, -y, -z'

loop_
_atom_site_type_symbol
_atom_site_label
_atom_site_fract_x
_atom_site_fract_y
_atom_site_fract_z
_atom_site_U_iso_or_equiv
_atom_site_adp_type
_atom_site_calc_flag
_atom_site_refinement_flags
_atom_site_occupancy
_atom_site_disorder_assembly
_atom_site_disorder_group
S S1 -0.03580(5) -0.12894(4) 0.11117(3) 0.01623(12) Uani d . 1 . .
O O1 0.39811(18) -0.00646(13) 0.31190(10) 0.0235(2) Uani d . 1 . .
O O2 0.36598(16) 0.12494(13) 0.15415(9) 0.0185(2) Uani d . 1 . .
O O3 -0.42108(15) -0.26001(11) 0.04040(8) 0.0161(2) Uani d . 1 . .
N N1 -0.30774(17) 0.00285(13) 0.14259(9) 0.0143(2) Uani d . 1 . .
C C1 0.3195(2) 0.09376(16) 0.33170(11) 0.0154(3) Uani d . 1 . .
C C2 0.2699(2) 0.15724(15) 0.44016(11) 0.0145(3) Uani d . 1 . .
C C3 0.2670(2) 0.07575(17) 0.51513(12) 0.0181(3) Uani d . 1 . .
H H3A 0.2985 -0.0151 0.4963 0.022 Uiso calc R 1 . .
C C4 0.2174(2) 0.12966(18) 0.61688(12) 0.0213(3) Uani d . 1 . .
H H4A 0.2149 0.0754 0.6665 0.026 Uiso calc R 1 . .
C C5 0.1715(2) 0.26594(19) 0.64427(12) 0.0234(3) Uani d . 1 . .
H H5A 0.1340 0.3011 0.7116 0.028 Uiso calc R 1 . .
C C6 0.1809(2) 0.35008(17) 0.57240(12) 0.0204(3) Uani d . 1 . .
H H6A 0.1531 0.4424 0.5932 0.024 Uiso calc R 1 . .
C C7 0.23147(19) 0.29845(15) 0.46916(11) 0.0143(3) Uani d . 1 . .
C C8 0.2552(2) 0.38983(16) 0.39351(11) 0.0153(3) Uani d . 1 . .
C C9 0.2628(2) 0.54351(17) 0.42843(13) 0.0202(3) Uani d . 1 . .
H H9A 0.2493 0.5897 0.5006 0.024 Uiso calc R 1 . .
C C10 0.2901(2) 0.62833(17) 0.35718(14) 0.0228(3) Uani d . 1 . .
H H10A 0.2936 0.7301 0.3816 0.027 Uiso calc R 1 . .
C C11 0.3123(2) 0.56129(18) 0.24976(14) 0.0230(3) Uani d . 1 . .
H H11A 0.3321 0.6184 0.2024 0.028 Uiso calc R 1 . .
C C12 0.3050(2) 0.40867(17) 0.21277(13) 0.0191(3) Uani d . 1 . .
H H12A 0.3189 0.3637 0.1405 0.023 Uiso calc R 1 . .
C C13 0.2769(2) 0.32302(16) 0.28379(12) 0.0151(3) Uani d . 1 . .
C C14 0.2567(2) 0.15402(15) 0.23775(11) 0.0140(3) Uani d . 1 . .
C C15 0.0382(2) 0.06559(15) 0.18794(11) 0.0139(3) Uani d . 1 . .
C C16 -0.1246(2) 0.11260(15) 0.19485(11) 0.0151(3) Uani d . 1 . .
H H16A -0.1142 0.2136 0.2328 0.018 Uiso calc R 1 . .
C C17 -0.2804(2) -0.12792(15) 0.09691(11) 0.0134(2) Uani d . 1 . .
C C18 -0.6223(2) -0.24987(16) 0.01743(12) 0.0168(3) Uani d . 1 . .
H H18A -0.6257 -0.1734 -0.0177 0.020 Uiso calc R 1 . .
H H18B -0.6678 -0.2221 0.0866 0.020 Uiso calc R 1 . .
C C19 -0.7522(2) -0.40515(19) -0.06037(15) 0.0277(3) Uani d . 1 . .
H H19A -0.8874 -0.4047 -0.0758 0.042 Uiso calc R 1 . .
H H19B -0.7438 -0.4801 -0.0256 0.042 Uiso calc R 1 . .
H H19C -0.7082 -0.4296 -0.1293 0.042 Uiso calc R 1 . .
H H1O2 0.446(4) 0.075(3) 0.170(2) 0.046(7) Uiso d . 1 . .

loop_
_atom_site_aniso_label
_atom_site_aniso_U_11
_atom_site_aniso_U_22
_atom_site_aniso_U_33
_atom_site_aniso_U_12
_atom_site_aniso_U_13
_atom_site_aniso_U_23
S1 0.01308(18) 0.01435(18) 0.02028(19) 0.00675(13) 0.00430(13) 0.00202(13)
O1 0.0287(6) 0.0282(6) 0.0238(5) 0.0196(5) 0.0105(4) 0.0121(4)
O2 0.0193(5) 0.0265(5) 0.0193(5) 0.0148(4) 0.0105(4) 0.0122(4)
O3 0.0133(5) 0.0149(5) 0.0187(5) 0.0051(4) 0.0016(4) 0.0042(4)
N1 0.0137(5) 0.0156(5) 0.0150(5) 0.0066(4) 0.0038(4) 0.0052(4)
C1 0.0134(6) 0.0174(6) 0.0160(6) 0.0051(5) 0.0032(5) 0.0060(5)
C2 0.0120(6) 0.0160(6) 0.0143(6) 0.0041(5) 0.0023(4) 0.0038(5)
C3 0.0163(6) 0.0181(6) 0.0192(6) 0.0046(5) 0.0019(5) 0.0070(5)
C4 0.0214(7) 0.0250(7) 0.0165(6) 0.0034(6) 0.0025(5) 0.0096(5)
C5 0.0257(8) 0.0275(7) 0.0146(6) 0.0056(6) 0.0068(5) 0.0050(6)
C6 0.0230(7) 0.0202(6) 0.0176(6) 0.0086(5) 0.0066(5) 0.0032(5)
C7 0.0118(6) 0.0164(6) 0.0139(6) 0.0046(5) 0.0019(5) 0.0041(5)
C8 0.0110(6) 0.0172(6) 0.0175(6) 0.0051(5) 0.0013(5) 0.0060(5)
C9 0.0191(7) 0.0174(6) 0.0216(7) 0.0065(5) 0.0010(5) 0.0037(5)
C10 0.0201(7) 0.0160(6) 0.0304(8) 0.0057(5) 0.0004(6) 0.0071(6)
C11 0.0221(7) 0.0211(7) 0.0272(7) 0.0053(6) 0.0028(6) 0.0127(6)
C12 0.0181(6) 0.0206(7) 0.0204(6) 0.0065(5) 0.0038(5) 0.0094(5)
C13 0.0116(6) 0.0170(6) 0.0181(6) 0.0059(5) 0.0031(5) 0.0072(5)
C14 0.0133(6) 0.0166(6) 0.0142(6) 0.0069(5) 0.0042(5) 0.0061(5)
C15 0.0142(6) 0.0137(6) 0.0141(6) 0.0053(5) 0.0042(5) 0.0038(4)
C16 0.0148(6) 0.0147(6) 0.0169(6) 0.0068(5) 0.0039(5) 0.0050(5)
C17 0.0132(6) 0.0162(6) 0.0126(5) 0.0062(5) 0.0034(4) 0.0056(5)
C18 0.0127(6) 0.0193(6) 0.0195(6) 0.0060(5) 0.0028(5) 0.0077(5)
C19 0.0177(7) 0.0236(7) 0.0327(8) 0.0031(6) -0.0008(6) 0.0020(6)

loop_
_atom_type_symbol
_atom_type_description
_atom_type_scat_dispersion_real
_atom_type_scat_dispersion_imag
_atom_type_scat_source
C C 0.0033 0.0016 'International Tables Vol C Tables 4.2.6.8 and 6.1.1.4'
H H 0.0000 0.0000 'International Tables Vol C Tables 4.2.6.8 and 6.1.1.4'
N N 0.0061 0.0033 'International Tables Vol C Tables 4.2.6.8 and 6.1.1.4'
O O 0.0106 0.0060 'International Tables Vol C Tables 4.2.6.8 and 6.1.1.4'
S S 0.1246 0.1234 'International Tables Vol C Tables 4.2.6.8 and 6.1.1.4'

loop_
_geom_angle_atom_site_label_1
_geom_angle_atom_site_label_2
_geom_angle_atom_site_label_3
_geom_angle_site_symmetry_1
_geom_angle_site_symmetry_3
_geom_angle
_geom_angle_publ_flag
C17 S1 C15 . . 88.43(6) ?
C14 O2 H1O2 . . 110.0(18) ?
C17 O3 C18 . . 115.16(11) ?
C17 N1 C16 . . 109.10(11) ?
O1 C1 C2 . . 123.78(13) ?
O1 C1 C14 . . 119.33(12) ?
C2 C1 C14 . . 116.81(12) ?
C3 C2 C7 . . 120.73(13) ?
C3 C2 C1 . . 118.45(13) ?
C7 C2 C1 . . 120.80(12) ?
C4 C3 C2 . . 120.36(14) ?
C4 C3 H3A . . 119.8 ?
C2 C3 H3A . . 119.8 ?
C3 C4 C5 . . 119.26(13) ?
C3 C4 H4A . . 120.4 ?
C5 C4 H4A . . 120.4 ?
C6 C5 C4 . . 120.78(14) ?
C6 C5 H5A . . 119.6 ?
C4 C5 H5A . . 119.6 ?
C5 C6 C7 . . 121.10(14) ?
C5 C6 H6A . . 119.5 ?
C7 C6 H6A . . 119.5 ?
C6 C7 C2 . . 117.69(13) ?
C6 C7 C8 . . 122.51(13) ?
C2 C7 C8 . . 119.73(12) ?
C9 C8 C13 . . 118.16(13) ?
C9 C8 C7 . . 122.03(13) ?
C13 C8 C7 . . 119.79(12) ?
C10 C9 C8 . . 121.18(14) ?
C10 C9 H9A . . 119.4 ?
C8 C9 H9A . . 119.4 ?
C11 C10 C9 . . 120.00(14) ?
C11 C10 H10A . . 120.0 ?
C9 C10 H10A . . 120.0 ?
C10 C11 C12 . . 120.05(14) ?
C10 C11 H11A . . 120.0 ?
C12 C11 H11A . . 120.0 ?
C11 C12 C13 . . 120.15(14) ?
C11 C12 H12A . . 119.9 ?
C13 C12 H12A . . 119.9 ?
C12 C13 C8 . . 120.47(13) ?
C12 C13 C14 . . 118.51(12) ?
C8 C13 C14 . . 120.90(12) ?
O2 C14 C15 . . 109.48(11) ?
O2 C14 C13 . . 111.05(11) ?
C15 C14 C13 . . 108.38(11) ?
O2 C14 C1 . . 110.69(11) ?
C15 C14 C1 . . 105.45(11) ?
C13 C14 C1 . . 111.60(11) ?
C16 C15 C14 . . 130.07(12) ?
C16 C15 S1 . . 109.29(10) ?
C14 C15 S1 . . 120.62(10) ?
C15 C16 N1 . . 116.81(12) ?
C15 C16 H16A . . 121.6 ?
N1 C16 H16A . . 121.6 ?
N1 C17 O3 . . 126.45(12) ?
N1 C17 S1 . . 116.37(10) ?
O3 C17 S1 . . 117.18(10) ?
O3 C18 C19 . . 106.62(12) ?
O3 C18 H18A . . 110.4 ?
C19 C18 H18A . . 110.4 ?
O3 C18 H18B . . 110.4 ?
C19 C18 H18B . . 110.4 ?
H18A C18 H18B . . 108.6 ?
C18 C19 H19A . . 109.5 ?
C18 C19 H19B . . 109.5 ?
H19A C19 H19B . . 109.5 ?
C18 C19 H19C . . 109.5 ?
H19A C19 H19C . . 109.5 ?
H19B C19 H19C . . 109.5 ?

loop_
_geom_bond_atom_site_label_1
_geom_bond_atom_site_label_2
_geom_bond_site_symmetry_2
_geom_bond_distance
_geom_bond_publ_flag
S1 C17 . 1.7335(14) ?
S1 C15 . 1.7430(14) ?
O1 C1 . 1.2161(18) ?
O2 C14 . 1.4105(16) ?
O2 H1O2 . 0.87(3) ?
O3 C17 . 1.3308(16) ?
O3 C18 . 1.4606(17) ?
N1 C17 . 1.3003(17) ?
N1 C16 . 1.3880(17) ?
C1 C2 . 1.4728(19) ?
C1 C14 . 1.5388(19) ?
C2 C3 . 1.4019(19) ?
C2 C7 . 1.4079(19) ?
C3 C4 . 1.382(2) ?
C3 H3A . 0.9300 ?
C4 C5 . 1.390(2) ?
C4 H4A . 0.9300 ?
C5 C6 . 1.387(2) ?
C5 H5A . 0.9300 ?
C6 C7 . 1.3984(19) ?
C6 H6A . 0.9300 ?
C7 C8 . 1.4821(19) ?
C8 C9 . 1.3994(19) ?
C8 C13 . 1.4100(19) ?
C9 C10 . 1.389(2) ?
C9 H9A . 0.9300 ?
C10 C11 . 1.386(2) ?
C10 H10A . 0.9300 ?
C11 C12 . 1.391(2) ?
C11 H11A . 0.9300 ?
C12 C13 . 1.3933(19) ?
C12 H12A . 0.9300 ?
C13 C14 . 1.5211(19) ?
C14 C15 . 1.5189(19) ?
C15 C16 . 1.3543(19) ?
C16 H16A . 0.9300 ?
C18 C19 . 1.506(2) ?
C18 H18A . 0.9700 ?
C18 H18B . 0.9700 ?
C19 H19A . 0.9600 ?
C19 H19B . 0.9600 ?
C19 H19C . 0.9600 ?

loop_
_geom_hbond_atom_site_label_D
_geom_hbond_atom_site_label_H
_geom_hbond_atom_site_label_A
_geom_hbond_site_symmetry_A
_geom_hbond_distance_DH
_geom_hbond_distance_HA
_geom_hbond_distance_DA
_geom_hbond_angle_DHA
_geom_hbond_publ_flag
O2 H1O2 N1 1_655 0.87(3) 2.08(3) 2.8643(18) 149(2) yes
C12 H12A O3 2_555 0.9300 2.5200 3.4395(18) 170.00 yes
C4 H4A Cg1 2_556 0.930 2.699 3.563 155 yes

loop_
_geom_torsion_atom_site_label_1
_geom_torsion_atom_site_label_2
_geom_torsion_atom_site_label_3
_geom_torsion_atom_site_label_4
_geom_torsion_site_symmetry_1
_geom_torsion_site_symmetry_2
_geom_torsion_site_symmetry_3
_geom_torsion_site_symmetry_4
_geom_torsion
_geom_torsion_publ_flag
O1 C1 C2 C3 . . . . -16.1(2) ?
C14 C1 C2 C3 . . . . 160.58(12) ?
O1 C1 C2 C7 . . . . 162.22(14) ?
C14 C1 C2 C7 . . . . -21.08(18) ?
C7 C2 C3 C4 . . . . 2.9(2) ?
C1 C2 C3 C4 . . . . -178.75(13) ?
C2 C3 C4 C5 . . . . -0.3(2) ?
C3 C4 C5 C6 . . . . -2.0(2) ?
C4 C5 C6 C7 . . . . 1.8(2) ?
C5 C6 C7 C2 . . . . 0.8(2) ?
C5 C6 C7 C8 . . . . -176.09(13) ?
C3 C2 C7 C6 . . . . -3.1(2) ?
C1 C2 C7 C6 . . . . 178.58(12) ?
C3 C2 C7 C8 . . . . 173.88(12) ?
C1 C2 C7 C8 . . . . -4.43(19) ?
C6 C7 C8 C9 . . . . 11.4(2) ?
C2 C7 C8 C9 . . . . -165.45(13) ?
C6 C7 C8 C13 . . . . -170.55(13) ?
C2 C7 C8 C13 . . . . 12.60(19) ?
C13 C8 C9 C10 . . . . 0.3(2) ?
C7 C8 C9 C10 . . . . 178.36(13) ?
C8 C9 C10 C11 . . . . -0.6(2) ?
C9 C10 C11 C12 . . . . 0.7(2) ?
C10 C11 C12 C13 . . . . -0.5(2) ?
C11 C12 C13 C8 . . . . 0.2(2) ?
C11 C12 C13 C14 . . . . 176.17(13) ?
C9 C8 C13 C12 . . . . 0.0(2) ?
C7 C8 C13 C12 . . . . -178.18(12) ?
C9 C8 C13 C14 . . . . -175.96(13) ?
C7 C8 C13 C14 . . . . 5.91(19) ?
C12 C13 C14 O2 . . . . 30.47(17) ?
C8 C13 C14 O2 . . . . -153.54(12) ?
C12 C13 C14 C15 . . . . -89.82(15) ?
C8 C13 C14 C15 . . . . 86.17(15) ?
C12 C13 C14 C1 . . . . 154.49(12) ?
C8 C13 C14 C1 . . . . -29.51(17) ?
O1 C1 C14 O2 . . . . -22.47(18) ?
C2 C1 C14 O2 . . . . 160.67(11) ?
O1 C1 C14 C15 . . . . 95.84(15) ?
C2 C1 C14 C15 . . . . -81.02(14) ?
O1 C1 C14 C13 . . . . -146.70(13) ?
C2 C1 C14 C13 . . . . 36.44(16) ?
O2 C14 C15 C16 . . . . -131.81(15) ?
C13 C14 C15 C16 . . . . -10.54(19) ?
C1 C14 C15 C16 . . . . 109.08(16) ?
O2 C14 C15 S1 . . . . 50.22(14) ?
C13 C14 C15 S1 . . . . 171.49(9) ?
C1 C14 C15 S1 . . . . -68.89(13) ?
C17 S1 C15 C16 . . . . -0.46(10) ?
C17 S1 C15 C14 . . . . 177.89(11) ?
C14 C15 C16 N1 . . . . -178.05(12) ?
S1 C15 C16 N1 . . . . 0.10(15) ?
C17 N1 C16 C15 . . . . 0.48(17) ?
C16 N1 C17 O3 . . . . 179.32(12) ?
C16 N1 C17 S1 . . . . -0.87(14) ?
C18 O3 C17 N1 . . . . 7.77(19) ?
C18 O3 C17 S1 . . . . -172.05(9) ?
C15 S1 C17 N1 . . . . 0.80(11) ?
C15 S1 C17 O3 . . . . -179.37(11) ?
C17 O3 C18 C19 . . . . 171.99(12) ?
